data_7213720
loop_
_publ_author_name
'Golenya, Irina A.'
'Gumienna-Kontecka, Elzbieta'
'Haukka, Matti'
'Korsun, Oleksandr M.'
'Kalugin, Oleg N.'
'Fritsky, Igor O.'

_publ_section_title
;
 Copper(ii) complexes of 3- and 4-picolinehydroxamic acids: from
 mononuclear compounds to 1D- and 2D-coordination polymers
;
_journal_issue 10
_journal_name_full CrystEngComm
_journal_page_first 1904
_journal_paper_doi 10.1039/c3ce42343c
_journal_volume 16
_journal_year 2014
_chemical_formula_moiety '4(C16 H13 Cu N4 O2), 13(H2 O), 4(H O)'
_chemical_formula_sum 'C64 H82 Cu4 N16 O25'
_chemical_formula_weight 1729.62
_chemical_name_systematic
; 
 ? 
;
_space_group_IT_number 14
_symmetry_cell_setting monoclinic
_symmetry_space_group_name_Hall '-P 2ybc'
_symmetry_space_group_name_H-M 'P 1 21/c 1'
_atom_sites_solution_hydrogens geom
_atom_sites_solution_primary direct
_atom_sites_solution_secondary difmap
_audit_creation_method SHELXL-97
_cell_angle_alpha 90.00
_cell_angle_beta 100.669(3)
_cell_angle_gamma 90.00
_cell_formula_units_Z 2
_cell_length_a 13.4187(6)
_cell_length_b 12.5647(6)
_cell_length_c 21.7018(5)
_cell_measurement_reflns_used 11802
_cell_measurement_temperature 120(2)
_cell_measurement_theta_max 27.48
_cell_measurement_theta_min 1.00
_cell_volume 3595.7(3)
_computing_cell_refinement 'Denzo/Scalepack (Otwinowski & Minor, 1997)'
_computing_data_collection 'Collect (Bruker AXS BV, 1997-2004)'
_computing_data_reduction 'Denzo/Scalepack (Otwinowski & Minor, 1997)'
_computing_molecular_graphics 'Diamond v.3.1d (Brandenburg, 2006)'
_computing_publication_material 'SHELXL-97 (Sheldrick, 1997)'
_computing_structure_refinement 'SHELXL-97 (Sheldrick, 1997)'
_computing_structure_solution 'SHELXS-97 (Sheldrick, 1997)'
_diffrn_ambient_temperature 120(2)
_diffrn_detector_area_resol_mean 9
_diffrn_measured_fraction_theta_full 0.998
_diffrn_measured_fraction_theta_max 0.998
_diffrn_measurement_device '95mm CCD camera on \k-goniostat'
_diffrn_measurement_device_type 'Nonius KappaCCD'
_diffrn_measurement_method '\f scans and \w scans with \k offset'
_diffrn_radiation_monochromator 'horizontally mounted graphite crystal'
_diffrn_radiation_source 'fine-focus sealed tube'
_diffrn_radiation_type MoK\a
_diffrn_radiation_wavelength 0.71073
_diffrn_reflns_av_R_equivalents 0.0892
_diffrn_reflns_av_sigmaI/netI 0.0764
_diffrn_reflns_limit_h_max 16
_diffrn_reflns_limit_h_min -16
_diffrn_reflns_limit_k_max 15
_diffrn_reflns_limit_k_min -14
_diffrn_reflns_limit_l_max 26
_diffrn_reflns_limit_l_min -25
_diffrn_reflns_number 34020
_diffrn_reflns_theta_full 26.00
_diffrn_reflns_theta_max 26.00
_diffrn_reflns_theta_min 2.75
_exptl_absorpt_coefficient_mu 1.259
_exptl_absorpt_correction_T_max 0.9620
_exptl_absorpt_correction_T_min 0.8014
_exptl_absorpt_correction_type multi-scan
_exptl_absorpt_process_details 'Xprep in Shelxtl v.6.14-1 (Sheldrick, 2005)'
_exptl_crystal_colour green
_exptl_crystal_density_diffrn 1.598
_exptl_crystal_density_method 'not measured'
_exptl_crystal_description block
_exptl_crystal_F_000 1788
_exptl_crystal_size_max 0.18
_exptl_crystal_size_mid 0.07
_exptl_crystal_size_min 0.03
_refine_diff_density_max 0.926
_refine_diff_density_min -0.756
_refine_diff_density_rms 0.095
_refine_ls_extinction_method none
_refine_ls_goodness_of_fit_ref 1.046
_refine_ls_hydrogen_treatment mixed
_refine_ls_matrix_type full
_refine_ls_number_parameters 496
_refine_ls_number_reflns 7061
_refine_ls_number_restraints 0
_refine_ls_restrained_S_all 1.046
_refine_ls_R_factor_all 0.1060
_refine_ls_R_factor_gt 0.0548
_refine_ls_shift/su_max 0.001
_refine_ls_shift/su_mean 0.000
_refine_ls_structure_factor_coef Fsqd
_refine_ls_weighting_details 'calc w=1/[\s^2^(Fo^2^)+(0.0350P)^2^+8.8279P] where P=(Fo^2^+2Fc^2^)/3'
_refine_ls_weighting_scheme calc
_refine_ls_wR_factor_gt 0.1105
_refine_ls_wR_factor_ref 0.1289
_reflns_number_gt 4418
_reflns_number_total 7061
_reflns_threshold_expression >2sigma(I)
_cod_data_source_file c3ce42343c.txt
_cod_data_source_block ig300d
_cod_original_cell_volume 3595.7(2)
_cod_original_sg_symbol_H-M 'P 21/c'
_cod_database_code 7213720

loop_
_symmetry_equiv_pos_as_xyz
'x, y, z'
'-x, y+1/2, -z+1/2'
'-x, -y, -z'
'x, -y-1/2, z-1/2'

loop_
_atom_site_label
_atom_site_type_symbol
_atom_site_fract_x
_atom_site_fract_y
_atom_site_fract_z
_atom_site_U_iso_or_equiv
_atom_site_adp_type
_atom_site_occupancy
_atom_site_symmetry_multiplicity
_atom_site_calc_flag
_atom_site_refinement_flags
Cu1 Cu 0.07921(4) 0.73370(4) 0.11338(2) 0.01918(15) Uani 1 1 d .
Cu1B Cu 0.40858(4) 0.72107(4) 0.38342(2) 0.01953(16) Uani 1 1 d .
O1 O -0.0631(2) 0.6994(3) 0.09476(13) 0.0241(7) Uani 1 1 d .
O2 O 0.0857(2) 0.6215(2) 0.17536(14) 0.0230(7) Uani 1 1 d .
O3 O 0.4138(3) 0.4431(3) 0.49235(17) 0.0555(12) Uani 1 1 d .
H3O H 0.4239 0.4033 0.5255 0.083 Uiso 1 1 d R
H3P H 0.4698 0.4805 0.4968 0.083 Uiso 0.50 1 d PR
H3C H 0.3919 0.4141 0.4570 0.083 Uiso 0.50 1 d PR
O4 O 0.3071(3) 0.4297(3) 0.37129(17) 0.0391(9) Uani 1 1 d .
H4O H 0.3407 0.4332 0.4090 0.059 Uiso 0.50 1 d PR
H4P H 0.3308 0.4823 0.3535 0.059 Uiso 1 1 d R
H4A H 0.2491 0.4526 0.3754 0.059 Uiso 0.50 1 d PR
O5 O 0.1950(3) 0.4536(3) 0.12827(16) 0.0361(9) Uani 1 1 d .
H5O H 0.1690 0.5108 0.1427 0.054 Uiso 1 1 d R
O6 O 0.0816(3) 0.4382(3) 0.00880(17) 0.0462(10) Uani 1 1 d .
H6O H 0.1312 0.4506 0.0399 0.069 Uiso 1 1 d R
H6P H 0.1045 0.3908 -0.0135 0.069 Uiso 1 1 d R
O7 O 0.2272(2) 0.1216(3) 0.09953(16) 0.0372(9) Uani 1 1 d .
H7O H 0.2260 0.1474 0.0628 0.056 Uiso 1 1 d R
O8 O 0.1897(3) 0.2638(3) 0.19125(17) 0.0449(10) Uani 1 1 d .
H8O H 0.1917 0.3233 0.1720 0.067 Uiso 1 1 d R
H8P H 0.2015 0.2115 0.1683 0.067 Uiso 1 1 d R
O9 O 0.2774(3) 0.2308(4) 0.31646(19) 0.0666(14) Uani 1 1 d .
H9O H 0.2486 0.2409 0.2782 0.100 Uiso 1 1 d R
H9P H 0.2740 0.2925 0.3331 0.100 Uiso 1 1 d R
O10 O 0.2352(3) 0.2817(4) 0.47673(19) 0.0548(12) Uani 1 1 d .
H10D H 0.1808 0.2566 0.4566 0.082 Uiso 1 1 d R
H10E H 0.2563 0.3289 0.4549 0.082 Uiso 1 1 d R
O11 O -0.2784(11) 0.6041(14) 0.1041(9) 0.165(7) Uani 0.50 1 d P
H11D H -0.2894 0.5379 0.0984 0.248 Uiso 0.50 1 d PR
H11A H -0.2950 0.6360 0.0676 0.248 Uiso 0.50 1 d PR
N1 N 0.2292(3) 0.7543(3) 0.12465(16) 0.0199(8) Uani 1 1 d .
N2 N 0.0834(3) 0.8198(3) 0.03618(16) 0.0198(8) Uani 1 1 d .
N3 N 0.0543(3) 0.8752(3) 0.17828(16) 0.0194(8) Uani 1 1 d .
N4 N -0.0889(3) 0.6331(3) 0.14175(17) 0.0244(9) Uani 1 1 d .
H4N H -0.1515 0.6176 0.1452 0.029 Uiso 1 1 calc R
C1 C 0.3000(3) 0.7151(4) 0.1717(2) 0.0225(10) Uani 1 1 d .
H1 H 0.2790 0.6683 0.2012 0.027 Uiso 1 1 calc R
C2 C 0.4014(3) 0.7401(4) 0.1785(2) 0.0230(10) Uani 1 1 d .
H2 H 0.4496 0.7111 0.2118 0.028 Uiso 1 1 calc R
C3 C 0.4315(4) 0.8092(4) 0.1350(2) 0.0234(10) Uani 1 1 d .
H3 H 0.5008 0.8282 0.1385 0.028 Uiso 1 1 calc R
C4 C 0.3602(3) 0.8495(4) 0.0874(2) 0.0221(10) Uani 1 1 d .
H4 H 0.3797 0.8970 0.0576 0.027 Uiso 1 1 calc R
C5 C 0.2590(3) 0.8205(4) 0.0828(2) 0.0193(10) Uani 1 1 d .
C6 C 0.1767(3) 0.8571(4) 0.03232(19) 0.0190(10) Uani 1 1 d .
C7 C 0.1922(4) 0.9231(4) -0.0166(2) 0.0236(11) Uani 1 1 d .
H7 H 0.2577 0.9501 -0.0183 0.028 Uiso 1 1 calc R
C8 C 0.1095(4) 0.9485(4) -0.0627(2) 0.0248(11) Uani 1 1 d .
H8 H 0.1185 0.9919 -0.0971 0.030 Uiso 1 1 calc R
C9 C 0.0140(4) 0.9107(4) -0.0588(2) 0.0255(11) Uani 1 1 d .
H9 H -0.0433 0.9282 -0.0899 0.031 Uiso 1 1 calc R
C10 C 0.0045(4) 0.8468(4) -0.0084(2) 0.0225(10) Uani 1 1 d .
H10 H -0.0609 0.8208 -0.0052 0.027 Uiso 1 1 calc R
C11 C -0.0351(3) 0.8868(4) 0.1948(2) 0.0204(10) Uani 1 1 d .
H11 H -0.0894 0.8428 0.1752 0.024 Uiso 1 1 calc R
C12 C -0.0539(3) 0.9600(4) 0.23947(19) 0.0203(10) Uani 1 1 d .
H12 H -0.1198 0.9664 0.2491 0.024 Uiso 1 1 calc R
C13 C 0.0245(4) 1.0235(4) 0.2697(2) 0.0203(10) Uani 1 1 d .
C14 C 0.1185(3) 1.0128(4) 0.2516(2) 0.0232(11) Uani 1 1 d .
H14 H 0.1746 1.0551 0.2706 0.028 Uiso 1 1 calc R
C15 C 0.1286(4) 0.9401(4) 0.2058(2) 0.0233(11) Uani 1 1 d .
H15 H 0.1923 0.9355 0.1929 0.028 Uiso 1 1 calc R
C16 C -0.0088(4) 0.5974(4) 0.1795(2) 0.0215(10) Uani 1 1 d .
O1B O 0.5444(2) 0.6746(2) 0.40365(13) 0.0222(7) Uani 1 1 d .
O2B O 0.3935(2) 0.6094(2) 0.31882(13) 0.0200(7) Uani 1 1 d .
N1B N 0.2620(3) 0.7564(3) 0.37390(16) 0.0213(8) Uani 1 1 d .
N2B N 0.4158(3) 0.8100(3) 0.46088(16) 0.0227(9) Uani 1 1 d .
N3B N 0.4523(3) 0.8614(3) 0.32454(16) 0.0224(9) Uani 1 1 d .
N4B N 0.5663(3) 0.6071(3) 0.35629(17) 0.0228(9) Uani 1 1 d .
H4M H 0.6280 0.5854 0.3543 0.027 Uiso 1 1 calc R
C1B C 0.1879(3) 0.7226(4) 0.3287(2) 0.0235(10) Uani 1 1 d .
H1B H 0.2048 0.6767 0.2974 0.028 Uiso 1 1 calc R
C2B C 0.0873(4) 0.7512(4) 0.3251(2) 0.0267(11) Uani 1 1 d .
H2B H 0.0362 0.7251 0.2923 0.032 Uiso 1 1 calc R
C3B C 0.0633(4) 0.8188(4) 0.3706(2) 0.0303(12) Uani 1 1 d .
H3B H -0.0050 0.8397 0.3696 0.036 Uiso 1 1 calc R
C4B C 0.1402(4) 0.8557(4) 0.4178(2) 0.0289(12) Uani 1 1 d .
H4B H 0.1253 0.9034 0.4489 0.035 Uiso 1 1 calc R
C5B C 0.2388(3) 0.8219(4) 0.41886(19) 0.0204(10) Uani 1 1 d .
C6B C 0.3263(4) 0.8530(4) 0.4676(2) 0.0244(11) Uani 1 1 d .
C7B C 0.3200(4) 0.9203(4) 0.5178(2) 0.0330(13) Uani 1 1 d .
H7B H 0.2569 0.9507 0.5221 0.040 Uiso 1 1 calc R
C8B C 0.4068(5) 0.9424(4) 0.5613(2) 0.0379(14) Uani 1 1 d .
H8B H 0.4036 0.9877 0.5959 0.045 Uiso 1 1 calc R
C9B C 0.4970(4) 0.8983(4) 0.5539(2) 0.0361(13) Uani 1 1 d .
H9B H 0.5572 0.9123 0.5834 0.043 Uiso 1 1 calc R
C10B C 0.4994(4) 0.8319(4) 0.5022(2) 0.0295(12) Uani 1 1 d .
H10B H 0.5622 0.8021 0.4966 0.035 Uiso 1 1 calc R
C11B C 0.5438(3) 0.8676(4) 0.3087(2) 0.0224(10) Uani 1 1 d .
H11B H 0.5949 0.8197 0.3281 0.027 Uiso 1 1 calc R
C12B C 0.5685(3) 0.9394(4) 0.2659(2) 0.0222(10) Uani 1 1 d .
H12B H 0.6356 0.9423 0.2579 0.027 Uiso 1 1 calc R
C13B C 0.4941(3) 1.0075(4) 0.23463(19) 0.0208(10) Uani 1 1 d .
C14B C 0.3994(3) 1.0044(4) 0.2525(2) 0.0235(11) Uani 1 1 d .
H14B H 0.3475 1.0526 0.2345 0.028 Uiso 1 1 calc R
C15B C 0.3815(4) 0.9308(4) 0.2966(2) 0.0251(11) Uani 1 1 d .
H15B H 0.3162 0.9290 0.3076 0.030 Uiso 1 1 calc R
C16B C 0.4873(3) 0.5799(4) 0.3161(2) 0.0199(10) Uani 1 1 d .

loop_
_atom_site_aniso_label
_atom_site_aniso_U_11
_atom_site_aniso_U_22
_atom_site_aniso_U_33
_atom_site_aniso_U_23
_atom_site_aniso_U_13
_atom_site_aniso_U_12
Cu1 0.0251(3) 0.0183(3) 0.0154(3) 0.0013(2) 0.0068(2) -0.0003(2)
Cu1B 0.0229(3) 0.0206(3) 0.0158(3) -0.0018(2) 0.0054(2) 0.0006(2)
O1 0.0332(18) 0.0232(19) 0.0151(16) 0.0065(13) 0.0028(13) -0.0050(14)
O2 0.0277(18) 0.0219(19) 0.0208(17) 0.0022(13) 0.0082(13) 0.0020(14)
O3 0.068(3) 0.071(3) 0.032(2) 0.025(2) 0.022(2) 0.036(2)
O4 0.040(2) 0.039(2) 0.042(2) -0.0036(17) 0.0162(17) -0.0121(18)
O5 0.033(2) 0.035(2) 0.042(2) -0.0075(17) 0.0106(16) 0.0047(16)
O6 0.065(3) 0.043(3) 0.031(2) -0.0145(18) 0.0104(19) -0.007(2)
O7 0.0266(19) 0.052(3) 0.033(2) -0.0008(17) 0.0048(15) -0.0013(17)
O8 0.057(2) 0.041(2) 0.037(2) 0.0017(18) 0.0094(18) 0.001(2)
O9 0.090(3) 0.055(3) 0.044(3) -0.021(2) -0.017(2) 0.025(3)
O10 0.036(2) 0.070(3) 0.060(3) -0.023(2) 0.0119(19) -0.016(2)
O11 0.116(12) 0.134(15) 0.23(2) -0.046(13) 0.001(12) -0.015(11)
N1 0.026(2) 0.019(2) 0.0147(18) 0.0008(16) 0.0048(15) 0.0018(17)
N2 0.026(2) 0.018(2) 0.017(2) -0.0021(15) 0.0077(16) 0.0000(17)
N3 0.025(2) 0.018(2) 0.0158(19) -0.0024(15) 0.0046(16) -0.0004(16)
N4 0.026(2) 0.028(2) 0.021(2) 0.0043(17) 0.0075(17) -0.0090(18)
C1 0.033(3) 0.022(3) 0.016(2) -0.0001(18) 0.0109(19) 0.004(2)
C2 0.022(2) 0.026(3) 0.020(2) -0.002(2) 0.0012(18) 0.002(2)
C3 0.025(2) 0.023(3) 0.022(2) -0.008(2) 0.0049(19) -0.003(2)
C4 0.030(3) 0.019(3) 0.018(2) 0.0005(18) 0.0070(19) -0.004(2)
C5 0.026(2) 0.015(3) 0.018(2) -0.0005(18) 0.0059(19) 0.0009(19)
C6 0.027(2) 0.017(3) 0.015(2) -0.0025(18) 0.0072(19) -0.001(2)
C7 0.024(3) 0.027(3) 0.021(2) 0.002(2) 0.009(2) 0.002(2)
C8 0.034(3) 0.022(3) 0.020(2) 0.0036(19) 0.009(2) 0.000(2)
C9 0.030(3) 0.025(3) 0.020(2) 0.000(2) 0.003(2) 0.005(2)
C10 0.027(2) 0.020(3) 0.022(2) -0.0024(19) 0.0066(19) -0.003(2)
C11 0.021(2) 0.023(3) 0.017(2) 0.0009(19) 0.0048(18) 0.002(2)
C12 0.021(2) 0.025(3) 0.016(2) 0.0000(19) 0.0050(18) 0.005(2)
C13 0.031(3) 0.016(3) 0.014(2) -0.0021(18) 0.0057(19) 0.004(2)
C14 0.025(3) 0.021(3) 0.024(3) -0.0032(19) 0.005(2) -0.003(2)
C15 0.026(3) 0.023(3) 0.022(3) -0.004(2) 0.009(2) -0.001(2)
C16 0.031(3) 0.016(3) 0.017(2) -0.0013(18) 0.005(2) 0.000(2)
O1B 0.0269(17) 0.0243(19) 0.0145(16) -0.0042(13) 0.0012(13) 0.0015(14)
O2B 0.0182(16) 0.0228(19) 0.0197(16) -0.0028(13) 0.0056(12) 0.0043(13)
N1B 0.027(2) 0.020(2) 0.0194(19) 0.0020(16) 0.0097(16) -0.0006(17)
N2B 0.032(2) 0.019(2) 0.017(2) 0.0012(16) 0.0055(17) -0.0025(18)
N3B 0.028(2) 0.022(2) 0.018(2) -0.0011(16) 0.0053(17) -0.0020(18)
N4B 0.021(2) 0.028(2) 0.021(2) -0.0025(17) 0.0069(16) 0.0063(17)
C1B 0.030(3) 0.023(3) 0.019(2) 0.0030(19) 0.0083(19) 0.003(2)
C2B 0.027(2) 0.026(3) 0.027(3) 0.008(2) 0.005(2) 0.000(2)
C3B 0.030(3) 0.024(3) 0.041(3) 0.011(2) 0.015(2) 0.009(2)
C4B 0.039(3) 0.023(3) 0.031(3) 0.007(2) 0.022(2) 0.008(2)
C5B 0.031(3) 0.016(3) 0.017(2) 0.0032(18) 0.0096(19) 0.001(2)
C6B 0.039(3) 0.016(3) 0.021(2) 0.0010(19) 0.011(2) -0.004(2)
C7B 0.054(4) 0.022(3) 0.029(3) -0.003(2) 0.024(3) -0.002(3)
C8B 0.069(4) 0.026(3) 0.021(3) -0.009(2) 0.014(3) -0.014(3)
C9B 0.054(4) 0.034(3) 0.020(3) -0.003(2) 0.005(2) -0.019(3)
C10B 0.038(3) 0.028(3) 0.022(3) 0.004(2) 0.006(2) -0.011(2)
C11B 0.024(2) 0.024(3) 0.019(2) -0.0016(19) 0.0016(19) 0.002(2)
C12B 0.019(2) 0.025(3) 0.023(2) -0.001(2) 0.0049(19) -0.002(2)
C13B 0.028(3) 0.022(3) 0.013(2) -0.0044(18) 0.0051(19) -0.003(2)
C14B 0.023(2) 0.025(3) 0.024(3) 0.003(2) 0.0067(19) 0.001(2)
C15B 0.026(3) 0.023(3) 0.028(3) 0.000(2) 0.010(2) -0.003(2)
C16B 0.028(3) 0.017(3) 0.015(2) 0.0030(18) 0.0033(19) 0.004(2)

loop_
_atom_type_symbol
_atom_type_description
_atom_type_scat_dispersion_real
_atom_type_scat_dispersion_imag
_atom_type_scat_source
C C 0.0033 0.0016 'International Tables Vol C Tables 4.2.6.8 and 6.1.1.4'
H H 0.0000 0.0000 'International Tables Vol C Tables 4.2.6.8 and 6.1.1.4'
N N 0.0061 0.0033 'International Tables Vol C Tables 4.2.6.8 and 6.1.1.4'
O O 0.0106 0.0060 'International Tables Vol C Tables 4.2.6.8 and 6.1.1.4'
Cu Cu 0.3201 1.2651 'International Tables Vol C Tables 4.2.6.8 and 6.1.1.4'

loop_
_geom_angle_atom_site_label_1
_geom_angle_atom_site_label_2
_geom_angle_atom_site_label_3
_geom_angle
_geom_angle_site_symmetry_3
O1 Cu1 O2 84.17(13) .
O1 Cu1 N1 172.46(14) .
O2 Cu1 N1 95.40(14) .
O1 Cu1 N2 97.23(14) .
O2 Cu1 N2 165.39(14) .
N1 Cu1 N2 81.30(15) .
O1 Cu1 N3 92.89(13) .
O2 Cu1 N3 97.39(13) .
N1 Cu1 N3 94.63(14) .
N2 Cu1 N3 97.06(14) .
O1B Cu1B O2B 84.98(12) .
O1B Cu1B N1B 170.82(14) .
O2B Cu1B N1B 96.66(14) .
O1B Cu1B N2B 94.76(14) .
O2B Cu1B N2B 167.73(14) .
N1B Cu1B N2B 81.71(16) .
O1B Cu1B N3B 91.81(14) .
O2B Cu1B N3B 98.81(13) .
N1B Cu1B N3B 96.85(14) .
N2B Cu1B N3B 93.46(14) .
N4 O1 Cu1 110.3(2) .
C16 O2 Cu1 107.0(3) .
H3O O3 H3P 102.6 .
H3O O3 H3C 118.4 .
H3P O3 H3C 118.4 .
H4O O4 H4P 102.5 .
H4O O4 H4A 102.1 .
H4P O4 H4A 102.1 .
H6O O6 H6P 105.1 .
H8O O8 H8P 111.0 .
H9O O9 H9P 102.9 .
H10D O10 H10E 108.9 .
H11D O11 H11A 107.9 .
C5 N1 C1 118.7(4) .
C5 N1 Cu1 114.6(3) .
C1 N1 Cu1 126.6(3) .
C10 N2 C6 119.0(4) .
C10 N2 Cu1 126.9(3) .
C6 N2 Cu1 114.1(3) .
C11 N3 C15 116.7(4) .
C11 N3 Cu1 119.1(3) .
C15 N3 Cu1 123.8(3) .
C16 N4 O1 112.0(4) .
C16 N4 H4N 124.0 .
O1 N4 H4N 124.0 .
N1 C1 C2 122.6(4) .
N1 C1 H1 118.7 .
C2 C1 H1 118.7 .
C1 C2 C3 118.3(4) .
C1 C2 H2 120.9 .
C3 C2 H2 120.9 .
C4 C3 C2 119.5(4) .
C4 C3 H3 120.3 .
C2 C3 H3 120.3 .
C3 C4 C5 119.5(4) .
C3 C4 H4 120.2 .
C5 C4 H4 120.2 .
N1 C5 C4 121.4(4) .
N1 C5 C6 114.7(4) .
C4 C5 C6 123.9(4) .
N2 C6 C7 121.6(4) .
N2 C6 C5 114.8(4) .
C7 C6 C5 123.6(4) .
C8 C7 C6 118.4(4) .
C8 C7 H7 120.8 .
C6 C7 H7 120.8 .
C9 C8 C7 120.2(4) .
C9 C8 H8 119.9 .
C7 C8 H8 119.9 .
C10 C9 C8 118.0(4) .
C10 C9 H9 121.0 .
C8 C9 H9 121.0 .
N2 C10 C9 122.9(4) .
N2 C10 H10 118.6 .
C9 C10 H10 118.6 .
N3 C11 C12 123.5(4) .
N3 C11 H11 118.3 .
C12 C11 H11 118.3 .
C13 C12 C11 119.4(4) .
C13 C12 H12 120.3 .
C11 C12 H12 120.3 .
C12 C13 C14 117.3(4) .
C12 C13 C16 120.8(4) 2
C14 C13 C16 121.9(4) 2
C15 C14 C13 118.8(4) .
C15 C14 H14 120.6 .
C13 C14 H14 120.6 .
N3 C15 C14 124.3(4) .
N3 C15 H15 117.9 .
C14 C15 H15 117.9 .
N4 C16 O2 124.5(4) .
N4 C16 C13 117.9(4) 2_545
O2 C16 C13 117.6(4) 2_545
N4B O1B Cu1B 109.9(2) .
C16B O2B Cu1B 105.0(3) .
C1B N1B C5B 119.0(4) .
C1B N1B Cu1B 126.5(3) .
C5B N1B Cu1B 114.5(3) .
C10B N2B C6B 120.1(4) .
C10B N2B Cu1B 125.7(3) .
C6B N2B Cu1B 114.1(3) .
C11B N3B C15B 116.8(4) .
C11B N3B Cu1B 121.6(3) .
C15B N3B Cu1B 120.7(3) .
C16B N4B O1B 113.5(4) .
C16B N4B H4M 123.3 .
O1B N4B H4M 123.3 .
N1B C1B C2B 123.1(4) .
N1B C1B H1B 118.4 .
C2B C1B H1B 118.4 .
C1B C2B C3B 118.1(5) .
C1B C2B H2B 121.0 .
C3B C2B H2B 121.0 .
C2B C3B C4B 119.4(5) .
C2B C3B H3B 120.3 .
C4B C3B H3B 120.3 .
C5B C4B C3B 119.0(5) .
C5B C4B H4B 120.5 .
C3B C4B H4B 120.5 .
N1B C5B C4B 121.3(4) .
N1B C5B C6B 114.7(4) .
C4B C5B C6B 124.0(4) .
N2B C6B C7B 120.7(5) .
N2B C6B C5B 114.9(4) .
C7B C6B C5B 124.4(5) .
C8B C7B C6B 119.3(5) .
C8B C7B H7B 120.3 .
C6B C7B H7B 120.3 .
C9B C8B C7B 119.4(5) .
C9B C8B H8B 120.3 .
C7B C8B H8B 120.3 .
C8B C9B C10B 119.1(5) .
C8B C9B H9B 120.5 .
C10B C9B H9B 120.5 .
N2B C10B C9B 121.4(5) .
N2B C10B H10B 119.3 .
C9B C10B H10B 119.3 .
N3B C11B C12B 123.9(4) .
N3B C11B H11B 118.0 .
C12B C11B H11B 118.0 .
C11B C12B C13B 119.4(4) .
C11B C12B H12B 120.3 .
C13B C12B H12B 120.3 .
C12B C13B C14B 117.0(4) .
C12B C13B C16B 122.3(4) 2_655
C14B C13B C16B 120.7(4) 2_655
C15B C14B C13B 119.6(4) .
C15B C14B H14B 120.2 .
C13B C14B H14B 120.2 .
N3B C15B C14B 123.1(4) .
N3B C15B H15B 118.5 .
C14B C15B H15B 118.5 .
N4B C16B O2B 124.4(4) .
N4B C16B C13B 115.7(4) 2_645
O2B C16B C13B 119.8(4) 2_645

loop_
_geom_bond_atom_site_label_1
_geom_bond_atom_site_label_2
_geom_bond_distance
_geom_bond_site_symmetry_2
Cu1 O1 1.926(3) .
Cu1 O2 1.939(3) .
Cu1 N1 1.999(4) .
Cu1 N2 2.004(4) .
Cu1 N3 2.330(4) .
Cu1B O1B 1.887(3) .
Cu1B O2B 1.967(3) .
Cu1B N1B 1.990(4) .
Cu1B N2B 2.006(4) .
Cu1B N3B 2.316(4) .
O1 N4 1.408(4) .
O2 C16 1.324(5) .
O3 H3O 0.8650 .
O3 H3P 0.8764 .
O3 H3C 0.8501 .
O4 H4O 0.8596 .
O4 H4P 0.8560 .
O4 H4A 0.8500 .
O5 H5O 0.8808 .
O6 H6O 0.8703 .
O6 H6P 0.8591 .
O7 H7O 0.8573 .
O8 H8O 0.8592 .
O8 H8P 0.8565 .
O9 H9O 0.8587 .
O9 H9P 0.8599 .
O10 H10D 0.8400 .
O10 H10E 0.8400 .
O11 H11D 0.8500 .
O11 H11A 0.8787 .
N1 C5 1.347(6) .
N1 C1 1.352(6) .
N2 C10 1.339(6) .
N2 C6 1.354(6) .
N3 C11 1.323(6) .
N3 C15 1.339(6) .
N4 C16 1.304(6) .
N4 H4N 0.8800 .
C1 C2 1.377(6) .
C1 H1 0.9500 .
C2 C3 1.395(6) .
C2 H2 0.9500 .
C3 C4 1.369(6) .
C3 H3 0.9500 .
C4 C5 1.391(6) .
C4 H4 0.9500 .
C5 C6 1.477(6) .
C6 C7 1.392(6) .
C7 C8 1.387(6) .
C7 H7 0.9500 .
C8 C9 1.384(7) .
C8 H8 0.9500 .
C9 C10 1.382(6) .
C9 H9 0.9500 .
C10 H10 0.9500 .
C11 C12 1.393(6) .
C11 H11 0.9500 .
C12 C13 1.385(6) .
C12 H12 0.9500 .
C13 C14 1.395(6) .
C13 C16 1.486(6) 2
C14 C15 1.375(6) .
C14 H14 0.9500 .
C15 H15 0.9500 .
C16 C13 1.486(6) 2_545
O1B N4B 1.405(5) .
O2B C16B 1.324(5) .
N1B C1B 1.330(6) .
N1B C5B 1.355(6) .
N2B C10B 1.329(6) .
N2B C6B 1.348(6) .
N3B C11B 1.338(6) .
N3B C15B 1.349(6) .
N4B C16B 1.289(6) .
N4B H4M 0.8800 .
C1B C2B 1.385(6) .
C1B H1B 0.9500 .
C2B C3B 1.385(7) .
C2B H2B 0.9500 .
C3B C4B 1.393(7) .
C3B H3B 0.9500 .
C4B C5B 1.386(7) .
C4B H4B 0.9500 .
C5B C6B 1.479(6) .
C6B C7B 1.394(6) .
C7B C8B 1.384(8) .
C7B H7B 0.9500 .
C8B C9B 1.367(8) .
C8B H8B 0.9500 .
C9B C10B 1.403(7) .
C9B H9B 0.9500 .
C10B H10B 0.9500 .
C11B C12B 1.377(6) .
C11B H11B 0.9500 .
C12B C13B 1.393(6) .
C12B H12B 0.9500 .
C13B C14B 1.396(6) .
C13B C16B 1.484(6) 2_655
C14B C15B 1.383(6) .
C14B H14B 0.9500 .
C15B H15B 0.9500 .
C16B C13B 1.484(6) 2_645

loop_
_geom_hbond_atom_site_label_D
_geom_hbond_atom_site_label_H
_geom_hbond_atom_site_label_A
_geom_hbond_distance_DH
_geom_hbond_distance_HA
_geom_hbond_distance_DA
_geom_hbond_angle_DHA
_geom_hbond_site_symmetry_A
O3 H3O O1B 0.87 1.81 2.669(5) 175.1 3_666
O3 H3O N4B 0.87 2.55 3.307(5) 146.8 3_666
O3 H3P O3 0.88 1.81 2.687(9) 178.9 3_666
O4 H4O O3 0.86 1.90 2.755(5) 179.1 .
O4 H4P O2B 0.86 2.01 2.868(5) 175.2 .
O5 H5O O2 0.88 1.99 2.863(5) 168.4 .
O6 H6O O5 0.87 1.95 2.760(5) 154.1 .
O6 H6P O1 0.86 2.08 2.809(5) 141.9 3_565
O7 H7O O10 0.86 2.09 2.949(5) 174.7 4_565
O8 H8O O5 0.86 1.90 2.756(5) 179.1 .
O8 H8P O7 0.86 1.95 2.789(5) 165.0 .
O9 H9O O8 0.86 1.93 2.785(5) 177.5 .
O9 H9P O4 0.86 1.93 2.765(6) 163.7 .
O10 H10E O3 0.84 2.56 3.110(6) 124.2 .
O10 H10E O4 0.84 2.41 3.231(6) 165.0 .
O10 H10D O1 0.84 1.90 2.736(5) 175.3 2_545
O11 H11A O10 0.88 2.28 2.96(2) 134.1 2
N4 H4N O11 0.88 1.78 2.549(15) 145.1 .
N4 H4N O9 0.88 2.47 3.095(6) 128.7 2
N4B H4M O7 0.88 2.06 2.765(5) 135.8 2_655
